data_1503903
loop_
_publ_author_name
'Merkul, Eugen'
'Boersch, Christina'
'Frank, Walter'
'M\"uller, Thomas J J'

_publ_section_title
;
 Three-component synthesis of N-Boc-4-iodopyrroles and sequential one-pot
 alkynylation.
;
_journal_issue 11
_journal_name_full 'Organic letters'
_journal_page_first 2269
_journal_page_last 2272
_journal_paper_doi 10.1021/ol900581a
_journal_volume 11
_journal_year 2009
_chemical_formula_moiety 'C16 H18 I N O3'
_chemical_formula_sum 'C16 H18 I N O3'
_chemical_formula_weight 399.21
_chemical_name_systematic
; 
tert-butyl 4-iodo-2-(4-methoxyphenyl)-1H-pyrrole-1-carboxylate 
;
_space_group_IT_number 2
_symmetry_cell_setting triclinic
_symmetry_space_group_name_Hall '-P 1'
_symmetry_space_group_name_H-M 'P -1'
_atom_sites_solution_hydrogens difmap
_atom_sites_solution_primary direct
_atom_sites_solution_secondary difmap
_audit_creation_method SHELXL-97
_cell_angle_alpha 77.329(9)
_cell_angle_beta 68.367(9)
_cell_angle_gamma 69.877(10)
_cell_formula_units_Z 2
_cell_length_a 9.3344(8)
_cell_length_b 9.5233(8)
_cell_length_c 10.9791(9)
_cell_measurement_reflns_used 7859
_cell_measurement_temperature 223(2)
_cell_measurement_theta_max 24.00
_cell_measurement_theta_min 5.40
_cell_volume 847.06(14)
_computing_cell_refinement 'CELL (Stoe & Cie, 1996)'
_computing_data_collection 'EXPOSE (Stoe & Cie, 1996)'
_computing_data_reduction 'INTEGRATE (Stoe & Cie, 1996)'
_computing_molecular_graphics 'SHELXTL (Sheldrick, 1998)'
_computing_publication_material 'SHELXL-97 (Sheldrick, 1997)'
_computing_structure_refinement 'SHELXL-97 (Sheldrick, 1997)'
_computing_structure_solution 'SHELXS-97 (Sheldrick, 1990)'
_diffrn_ambient_temperature 223(2)
_diffrn_detector_area_resol_mean 6.67
_diffrn_measured_fraction_theta_full 0.962
_diffrn_measured_fraction_theta_max 0.962
_diffrn_measurement_device_type 'Stoe IPDS'
_diffrn_measurement_method \f-scans
_diffrn_radiation_monochromator graphite
_diffrn_radiation_source 'fine-focus sealed tube'
_diffrn_radiation_type MoK\a
_diffrn_radiation_wavelength 0.71073
_diffrn_reflns_av_R_equivalents 0.0403
_diffrn_reflns_av_sigmaI/netI 0.0243
_diffrn_reflns_limit_h_max 11
_diffrn_reflns_limit_h_min -11
_diffrn_reflns_limit_k_max 11
_diffrn_reflns_limit_k_min -11
_diffrn_reflns_limit_l_max 13
_diffrn_reflns_limit_l_min -13
_diffrn_reflns_number 12191
_diffrn_reflns_theta_full 25.00
_diffrn_reflns_theta_max 25.00
_diffrn_reflns_theta_min 2.01
_diffrn_standards_decay_% 0
_exptl_absorpt_coefficient_mu 1.899
_exptl_absorpt_correction_type none
_exptl_crystal_colour yellow
_exptl_crystal_density_diffrn 1.565
_exptl_crystal_density_method 'not measured'
_exptl_crystal_description cube
_exptl_crystal_F_000 396
_exptl_crystal_size_max 0.15
_exptl_crystal_size_mid 0.15
_exptl_crystal_size_min 0.15
_refine_diff_density_max 0.796
_refine_diff_density_min -0.317
_refine_diff_density_rms 0.078
_refine_ls_extinction_method none
_refine_ls_goodness_of_fit_ref 1.147
_refine_ls_hydrogen_treatment constr
_refine_ls_matrix_type full
_refine_ls_number_parameters 194
_refine_ls_number_reflns 2864
_refine_ls_number_restraints 0
_refine_ls_restrained_S_all 1.147
_refine_ls_R_factor_all 0.0331
_refine_ls_R_factor_gt 0.0301
_refine_ls_shift/su_max 0.001
_refine_ls_shift/su_mean 0.000
_refine_ls_structure_factor_coef Fsqd
_refine_ls_weighting_details 'calc w=1/[\s^2^(Fo^2^)+(0.0550P)^2^+0.0000P] where P=(Fo^2^+2Fc^2^)/3'
_refine_ls_weighting_scheme calc
_refine_ls_wR_factor_gt 0.0807
_refine_ls_wR_factor_ref 0.0817
_reflns_number_gt 2570
_reflns_number_total 2864
_reflns_threshold_expression >2sigma(I)
_cod_data_source_file ol900581a_si_002.cif
_cod_data_source_block o715_50
_cod_depositor_comments
;
The following automatic conversions were performed:
'_atom_site_symetry_multiplicity' tag replaced with
'_atom_site_symmetry_multiplicity'.

Automatic conversion script
Id: cif_correct_tags 1440 2010-10-19 06:21:57Z saulius 

The following automatic conversions were performed:

'_symmetry_cell_setting' value 'Triclinic' changed to 'triclinic'
according to /home/saulius/struct/CIF-dictionaries/cif_core.dic
dictionary named 'cif_core.dic' version 2.4.2 from 2011-04-26.

Automatic conversion script
Id: cif_fix_values 1715 2011-07-08 13:25:40Z adriana 
;
_cod_database_code 1503903

loop_
_symmetry_equiv_pos_as_xyz
'x, y, z'
'-x, -y, -z'

loop_
_atom_site_label
_atom_site_type_symbol
_atom_site_fract_x
_atom_site_fract_y
_atom_site_fract_z
_atom_site_U_iso_or_equiv
_atom_site_adp_type
_atom_site_occupancy
_atom_site_symmetry_multiplicity
_atom_site_calc_flag
_atom_site_refinement_flags
I1 I 0.42833(3) 0.73965(2) 0.424082(17) 0.06199(12) Uani 1 1 d .
O1 O 0.5918(3) 0.8737(2) -0.1396(2) 0.0587(5) Uani 1 1 d .
O2 O 0.8066(2) 0.6669(2) -0.18871(17) 0.0415(4) Uani 1 1 d .
O3 O 1.1005(3) 0.0484(3) -0.2357(3) 0.0599(6) Uani 1 1 d .
N1 N 0.6368(2) 0.6787(2) 0.0189(2) 0.0378(5) Uani 1 1 d .
C1 C 0.6997(3) 0.5294(3) 0.0681(3) 0.0378(5) Uani 1 1 d .
C2 C 0.6406(3) 0.5248(3) 0.2028(3) 0.0417(6) Uani 1 1 d .
H21 H 0.6605 0.4391 0.2627 0.050 Uiso 1 1 calc R
C3 C 0.5446(3) 0.6713(3) 0.2359(3) 0.0408(6) Uani 1 1 d .
C4 C 0.5419(3) 0.7633(3) 0.1235(3) 0.0392(5) Uani 1 1 d .
H41 H 0.4857 0.8662 0.1174 0.047 Uiso 1 1 calc R
C5 C 0.6741(3) 0.7506(3) -0.1118(3) 0.0399(6) Uani 1 1 d .
C6 C 0.8731(4) 0.7162(3) -0.3322(3) 0.0477(6) Uani 1 1 d .
C7 C 1.0219(4) 0.5844(4) -0.3756(3) 0.0555(7) Uani 1 1 d .
H71 H 1.0774 0.6034 -0.4688 0.083 Uiso 1 1 calc R
H72 H 0.9902 0.4935 -0.3599 0.083 Uiso 1 1 calc R
H73 H 1.0931 0.5722 -0.3258 0.083 Uiso 1 1 calc R
C8 C 0.9211(5) 0.8574(4) -0.3472(4) 0.0737(10) Uani 1 1 d .
H81 H 0.8253 0.9406 -0.3185 0.111 Uiso 1 1 calc R
H82 H 0.9796 0.8807 -0.4389 0.111 Uiso 1 1 calc R
H83 H 0.9893 0.8414 -0.2938 0.111 Uiso 1 1 calc R
C9 C 0.7518(5) 0.7346(5) -0.4004(3) 0.0712(10) Uani 1 1 d .
H91 H 0.6574 0.8178 -0.3683 0.107 Uiso 1 1 calc R
H92 H 0.7207 0.6430 -0.3817 0.107 Uiso 1 1 calc R
H93 H 0.7998 0.7549 -0.4947 0.107 Uiso 1 1 calc R
C11 C 0.7597(3) 0.3602(3) -0.1037(3) 0.0448(6) Uani 1 1 d .
H111 H 0.6596 0.4127 -0.1161 0.054 Uiso 1 1 calc R
C12 C 0.8591(4) 0.2417(3) -0.1749(3) 0.0485(7) Uani 1 1 d .
H121 H 0.8267 0.2138 -0.2353 0.058 Uiso 1 1 calc R
C13 C 1.0095(3) 0.1617(3) -0.1579(3) 0.0457(6) Uani 1 1 d .
C14 C 1.0542(3) 0.2025(3) -0.0664(3) 0.0466(6) Uani 1 1 d .
H141 H 1.1532 0.1484 -0.0527 0.056 Uiso 1 1 calc R
C10 C 0.8044(3) 0.4047(3) -0.0123(3) 0.0378(5) Uani 1 1 d .
C15 C 0.9532(3) 0.3227(3) 0.0049(3) 0.0434(6) Uani 1 1 d .
H151 H 0.9852 0.3498 0.0660 0.052 Uiso 1 1 calc R
C16 C 1.2551(4) -0.0353(4) -0.2208(4) 0.0665(9) Uani 1 1 d .
H161 H 1.3059 -0.1161 -0.2771 0.100 Uiso 1 1 calc R
H162 H 1.2410 -0.0772 -0.1297 0.100 Uiso 1 1 calc R
H163 H 1.3225 0.0310 -0.2455 0.100 Uiso 1 1 calc R

loop_
_atom_site_aniso_label
_atom_site_aniso_U_11
_atom_site_aniso_U_22
_atom_site_aniso_U_33
_atom_site_aniso_U_23
_atom_site_aniso_U_13
_atom_site_aniso_U_12
I1 0.06847(18) 0.06596(18) 0.03787(14) -0.00888(10) -0.00658(10) -0.01224(12)
O1 0.0699(14) 0.0419(12) 0.0451(11) -0.0040(9) -0.0162(10) 0.0042(11)
O2 0.0421(10) 0.0399(10) 0.0364(9) -0.0031(8) -0.0095(8) -0.0086(8)
O3 0.0486(12) 0.0512(13) 0.0786(15) -0.0289(12) -0.0154(11) -0.0046(11)
N1 0.0372(11) 0.0357(12) 0.0388(11) -0.0050(9) -0.0115(9) -0.0086(9)
C1 0.0332(12) 0.0362(14) 0.0449(13) -0.0026(11) -0.0139(10) -0.0108(11)
C2 0.0392(13) 0.0401(15) 0.0420(14) 0.0007(11) -0.0127(11) -0.0103(12)
C3 0.0365(13) 0.0476(16) 0.0369(13) -0.0085(11) -0.0081(10) -0.0122(12)
C4 0.0367(12) 0.0365(14) 0.0410(13) -0.0074(10) -0.0094(10) -0.0079(11)
C5 0.0440(14) 0.0368(14) 0.0384(13) -0.0037(11) -0.0146(11) -0.0097(12)
C6 0.0522(16) 0.0525(17) 0.0352(13) -0.0025(12) -0.0097(12) -0.0174(14)
C7 0.0475(16) 0.065(2) 0.0459(15) -0.0134(14) -0.0031(12) -0.0151(15)
C8 0.085(2) 0.059(2) 0.067(2) 0.0015(17) -0.0045(19) -0.036(2)
C9 0.070(2) 0.095(3) 0.0473(17) -0.0203(18) -0.0279(16) -0.003(2)
C11 0.0379(13) 0.0397(15) 0.0598(16) -0.0079(13) -0.0207(12) -0.0077(12)
C12 0.0456(15) 0.0480(17) 0.0613(17) -0.0134(14) -0.0213(13) -0.0158(14)
C13 0.0402(14) 0.0369(15) 0.0574(17) -0.0099(13) -0.0105(13) -0.0104(13)
C14 0.0365(13) 0.0414(15) 0.0616(17) -0.0087(13) -0.0180(13) -0.0062(12)
C10 0.0381(13) 0.0336(13) 0.0417(13) -0.0008(11) -0.0126(11) -0.0127(11)
C15 0.0394(14) 0.0411(15) 0.0507(15) -0.0073(12) -0.0162(12) -0.0098(12)
C16 0.0464(17) 0.053(2) 0.088(2) -0.0247(18) -0.0089(16) -0.0020(15)

loop_
_atom_type_symbol
_atom_type_description
_atom_type_scat_dispersion_real
_atom_type_scat_dispersion_imag
_atom_type_scat_source
C C 0.0033 0.0016 'International Tables Vol C Tables 4.2.6.8 and 6.1.1.4'
H H 0.0000 0.0000 'International Tables Vol C Tables 4.2.6.8 and 6.1.1.4'
N N 0.0061 0.0033 'International Tables Vol C Tables 4.2.6.8 and 6.1.1.4'
O O 0.0106 0.0060 'International Tables Vol C Tables 4.2.6.8 and 6.1.1.4'
I I -0.4742 1.8119 'International Tables Vol C Tables 4.2.6.8 and 6.1.1.4'

loop_
_geom_angle_atom_site_label_1
_geom_angle_atom_site_label_2
_geom_angle_atom_site_label_3
_geom_angle
C5 O2 C6 121.6(2)
C13 O3 C16 116.9(3)
C4 N1 C1 109.2(2)
C4 N1 C5 120.0(2)
C1 N1 C5 130.2(2)
C2 C1 N1 106.3(2)
C2 C1 C10 128.1(2)
N1 C1 C10 125.6(2)
C1 C2 C3 108.2(2)
C1 C2 H21 125.9
C3 C2 H21 125.9
C4 C3 C2 108.6(2)
C4 C3 I1 124.5(2)
C2 C3 I1 126.9(2)
C3 C4 N1 107.7(2)
C3 C4 H41 126.2
N1 C4 H41 126.2
O1 C5 O2 128.2(2)
O1 C5 N1 121.2(3)
O2 C5 N1 110.5(2)
O2 C6 C8 109.3(2)
O2 C6 C9 109.6(2)
C8 C6 C9 113.7(3)
O2 C6 C7 101.4(2)
C8 C6 C7 110.2(3)
C9 C6 C7 111.9(3)
C6 C7 H71 109.5
C6 C7 H72 109.5
H71 C7 H72 109.5
C6 C7 H73 109.5
H71 C7 H73 109.5
H72 C7 H73 109.5
C6 C8 H81 109.5
C6 C8 H82 109.5
H81 C8 H82 109.5
C6 C8 H83 109.5
H81 C8 H83 109.5
H82 C8 H83 109.5
C6 C9 H91 109.5
C6 C9 H92 109.5
H91 C9 H92 109.5
C6 C9 H93 109.5
H91 C9 H93 109.5
H92 C9 H93 109.5
C12 C11 C10 121.3(2)
C12 C11 H111 119.4
C10 C11 H111 119.4
C11 C12 C13 120.3(3)
C11 C12 H121 119.9
C13 C12 H121 119.9
O3 C13 C14 125.3(3)
O3 C13 C12 115.6(3)
C14 C13 C12 119.2(3)
C15 C14 C13 120.2(3)
C15 C14 H141 119.9
C13 C14 H141 119.9
C15 C10 C11 117.8(3)
C15 C10 C1 119.2(2)
C11 C10 C1 123.0(2)
C14 C15 C10 121.3(3)
C14 C15 H151 119.3
C10 C15 H151 119.3
O3 C16 H161 109.5
O3 C16 H162 109.5
H161 C16 H162 109.5
O3 C16 H163 109.5
H161 C16 H163 109.5
H162 C16 H163 109.5

loop_
_geom_bond_atom_site_label_1
_geom_bond_atom_site_label_2
_geom_bond_distance
I1 C3 2.078(3)
O1 C5 1.206(3)
O2 C5 1.314(3)
O2 C6 1.497(3)
O3 C13 1.361(4)
O3 C16 1.438(4)
N1 C4 1.385(4)
N1 C1 1.407(3)
N1 C5 1.419(3)
C1 C2 1.370(4)
C1 C10 1.473(4)
C2 C3 1.416(4)
C2 H21 0.9400
C3 C4 1.351(4)
C4 H41 0.9400
C6 C8 1.517(4)
C6 C9 1.518(4)
C6 C7 1.518(5)
C7 H71 0.9700
C7 H72 0.9700
C7 H73 0.9700
C8 H81 0.9700
C8 H82 0.9700
C8 H83 0.9700
C9 H91 0.9700
C9 H92 0.9700
C9 H93 0.9700
C11 C12 1.370(5)
C11 C10 1.406(4)
C11 H111 0.9400
C12 C13 1.407(4)
C12 H121 0.9400
C13 C14 1.388(4)
C14 C15 1.385(4)
C14 H141 0.9400
C10 C15 1.399(4)
C15 H151 0.9400
C16 H161 0.9700
C16 H162 0.9700
C16 H163 0.9700

loop_
_geom_torsion_atom_site_label_1
_geom_torsion_atom_site_label_2
_geom_torsion_atom_site_label_3
_geom_torsion_atom_site_label_4
_geom_torsion
C4 N1 C1 C2 0.6(3)
C5 N1 C1 C2 171.1(2)
C4 N1 C1 C10 179.0(2)
C5 N1 C1 C10 -10.6(4)
N1 C1 C2 C3 -1.2(3)
C10 C1 C2 C3 -179.5(2)
C1 C2 C3 C4 1.4(3)
C1 C2 C3 I1 -177.57(17)
C2 C3 C4 N1 -1.0(3)
I1 C3 C4 N1 178.00(16)
C1 N1 C4 C3 0.2(3)
C5 N1 C4 C3 -171.4(2)
C6 O2 C5 O1 -2.2(4)
C6 O2 C5 N1 179.8(2)
C4 N1 C5 O1 -21.5(4)
C1 N1 C5 O1 168.9(3)
C4 N1 C5 O2 156.6(2)
C1 N1 C5 O2 -13.0(3)
C5 O2 C6 C8 63.7(3)
C5 O2 C6 C9 -61.5(3)
C5 O2 C6 C7 -179.9(2)
C10 C11 C12 C13 -0.1(4)
C16 O3 C13 C14 0.2(4)
C16 O3 C13 C12 179.9(3)
C11 C12 C13 O3 -178.5(3)
C11 C12 C13 C14 1.2(4)
O3 C13 C14 C15 178.2(3)
C12 C13 C14 C15 -1.4(4)
C12 C11 C10 C15 -0.8(4)
C12 C11 C10 C1 -178.7(3)
C2 C1 C10 C15 -57.1(4)
N1 C1 C10 C15 124.8(3)
C2 C1 C10 C11 120.8(3)
N1 C1 C10 C11 -57.3(3)
C13 C14 C15 C10 0.5(4)
C11 C10 C15 C14 0.6(4)
C1 C10 C15 C14 178.6(2)
